data_2211640
loop_
_publ_author_name
'Hai-Yan Zhao'
'Min-Li Yang'
'Feng-Juan Shen'

_publ_section_title
;
 Bis(2-aminoethyl-1<i>H</i>-benzimidazole)chlorocopper(II) nitrate
;
_journal_coeditor_code TK2095
_journal_issue 12
_journal_name_full 'Acta Crystallographica Section E'
_journal_page_first m3343
_journal_page_last m3344
_journal_paper_doi 10.1107/S1600536806046897
_journal_volume 62
_journal_year 2006
_chemical_formula_iupac '[Cu Cl (C9 H11 N3)2] N O3'
_chemical_formula_moiety 'C18 H22 Cl Cu N6 +, N O3 -'
_chemical_formula_sum 'C18 H22 Cl Cu N7 O3'
_chemical_formula_weight 483.42
_chemical_name_systematic
;
Bis(2-aminoethyl-1H-benzimidazole)chlorocopper(II) nitrate
;
_space_group_IT_number 56
_symmetry_cell_setting orthorhombic
_symmetry_space_group_name_Hall '-P 2ab 2ac'
_symmetry_space_group_name_H-M 'P c c n'
_atom_sites_solution_hydrogens geom
_atom_sites_solution_primary direct
_atom_sites_solution_secondary difmap
_cell_angle_alpha 90
_cell_angle_beta 90
_cell_angle_gamma 90
_cell_formula_units_Z 4
_cell_length_a 11.251(10)
_cell_length_b 14.860(14)
_cell_length_c 12.396(12)
_cell_measurement_reflns_used 803
_cell_measurement_temperature 293(2)
_cell_measurement_theta_max 24.3
_cell_measurement_theta_min 2.7
_cell_volume 2072(3)
_computing_cell_refinement SMART-NT
_computing_data_collection 'SMART-NT (Bruker, 1998)'
_computing_data_reduction 'SAINT-NT (Bruker, 1998)'
_computing_molecular_graphics 'SHELXTL (Bruker, 1998)'
_computing_publication_material SHELXTL
_computing_structure_refinement 'SHELXL97 (Sheldrick, 1997)'
_computing_structure_solution 'SHELXS97 (Sheldrick, 1997)'
_diffrn_ambient_temperature 293(2)
_diffrn_measured_fraction_theta_full 0.997
_diffrn_measured_fraction_theta_max 0.997
_diffrn_measurement_device_type 'Bruker SMART CCD area-detector'
_diffrn_measurement_method '\f and \w'
_diffrn_radiation_monochromator graphite
_diffrn_radiation_source 'fine-focus sealed tube'
_diffrn_radiation_type MoK\a
_diffrn_radiation_wavelength 0.71073
_diffrn_reflns_av_R_equivalents 0.054
_diffrn_reflns_av_sigmaI/netI 0.040
_diffrn_reflns_limit_h_max 11
_diffrn_reflns_limit_h_min -14
_diffrn_reflns_limit_k_max 18
_diffrn_reflns_limit_k_min -17
_diffrn_reflns_limit_l_max 15
_diffrn_reflns_limit_l_min -13
_diffrn_reflns_number 11006
_diffrn_reflns_theta_full 26.4
_diffrn_reflns_theta_max 26.4
_diffrn_reflns_theta_min 2.3
_diffrn_standards_decay_% 0
_diffrn_standards_number 0
_exptl_absorpt_coefficient_mu 1.219
_exptl_absorpt_correction_type none
_exptl_crystal_colour blue
_exptl_crystal_density_diffrn 1.549
_exptl_crystal_density_method 'not measured'
_exptl_crystal_description block
_exptl_crystal_F_000 996
_exptl_crystal_size_max 0.22
_exptl_crystal_size_mid 0.18
_exptl_crystal_size_min 0.14
_refine_diff_density_max 0.49
_refine_diff_density_min -0.53
_refine_ls_extinction_method none
_refine_ls_goodness_of_fit_ref 1.03
_refine_ls_hydrogen_treatment constr
_refine_ls_matrix_type full
_refine_ls_number_parameters 151
_refine_ls_number_reflns 2124
_refine_ls_number_restraints 25
_refine_ls_restrained_S_all 1.16
_refine_ls_R_factor_all 0.075
_refine_ls_R_factor_gt 0.038
_refine_ls_shift/su_max 0.000
_refine_ls_shift/su_mean 0.000
_refine_ls_structure_factor_coef Fsqd
_refine_ls_weighting_details 'calc w=1/[\s^2^(Fo^2^)+(0.0504P)^2^+0.8135P] where P=(Fo^2^+2Fc^2^)/3'
_refine_ls_weighting_scheme calc
_refine_ls_wR_factor_gt 0.091
_refine_ls_wR_factor_ref 0.106
_reflns_number_gt 1320
_reflns_number_total 2124
_reflns_threshold_expression I>2\s(I)
_cod_data_source_file tk2095.cif
_cod_data_source_block I
_cod_depositor_comments
;
The following automatic conversions were performed:
'_symmetry_cell_setting' value 'Orthorhombic' changed to 'orthorhombic'
according to '/home/saulius/struct/CIF-dictionaries/cif_core.dic'
dictionary named 'cif_core.dic' version 2.4.1 from 2010-06-29.

Automatic conversion script
Id: cif_fix_enum 1527 2010-12-29 10:47:43Z saulius 

The following automatic conversions were performed:

'_symmetry_cell_setting' value 'Orthorhombic' changed to
'orthorhombic' according to
/home/saulius/struct/CIF-dictionaries/cif_core.dic dictionary named
'cif_core.dic' version 2.4.1 from 2010-06-29.

Automatic conversion script
Id: cif_fix_values 1715 2011-07-08 13:25:40Z adriana 
;
_cod_database_code 2211640
_cod_database_fobs_code 2211640

loop_
_symmetry_equiv_pos_as_xyz
'x, y, z'
'-x+1/2, -y+1/2, z'
'x+1/2, -y, -z+1/2'
'-x, y+1/2, -z+1/2'
'-x, -y, -z'
'x-1/2, y-1/2, -z'
'-x-1/2, y, z-1/2'
'x, -y-1/2, z-1/2'

loop_
_atom_site_type_symbol
_atom_site_label
_atom_site_fract_x
_atom_site_fract_y
_atom_site_fract_z
_atom_site_U_iso_or_equiv
_atom_site_adp_type
_atom_site_calc_flag
_atom_site_refinement_flags
_atom_site_occupancy
Cu Cu1 0.2500 0.2500 0.42602(5) 0.02840(19) Uani d S 1
Cl Cl1 0.2500 0.2500 0.22890(10) 0.0476(4) Uani d S 1
N N1 0.3196(2) 0.12649(17) 0.4258(2) 0.0322(6) Uani d . 1
N N2 0.3337(3) -0.02018(19) 0.4453(3) 0.0477(9) Uani d . 1
H H2A 0.3167 -0.0740 0.4658 0.057 Uiso calc R 1
N N3 0.0970(2) 0.20541(17) 0.5050(2) 0.0343(7) Uani d . 1
H H3A 0.1029 0.2225 0.5745 0.041 Uiso calc R 1
H H3B 0.0350 0.2355 0.4766 0.041 Uiso calc R 1
C C1 0.4185(3) 0.0959(2) 0.3665(3) 0.0384(9) Uani d . 1
C C2 0.5020(4) 0.1414(3) 0.3063(3) 0.0522(11) Uani d . 1
H H2 0.4977 0.2034 0.2967 0.063 Uiso calc R 1
C C3 0.5927(4) 0.0910(4) 0.2604(4) 0.0670(14) Uani d . 1
H H3 0.6514 0.1204 0.2209 0.080 Uiso calc R 1
C C4 0.5984(5) -0.0013(4) 0.2715(4) 0.0737(16) Uani d . 1
H H4 0.6596 -0.0328 0.2379 0.088 Uiso calc R 1
C C5 0.5169(4) -0.0470(3) 0.3302(4) 0.0646(14) Uani d . 1
H H5 0.5207 -0.1092 0.3375 0.078 Uiso calc R 1
C C6 0.4267(4) 0.0031(3) 0.3793(3) 0.0460(10) Uani d . 1
C C7 0.2736(3) 0.0544(2) 0.4728(3) 0.0353(9) Uani d . 1
C C8 0.1703(3) 0.0545(2) 0.5461(3) 0.0428(9) Uani d . 1
H H8A 0.1947 0.0785 0.6155 0.051 Uiso calc R 1
H H8B 0.1445 -0.0071 0.5574 0.051 Uiso calc R 1
C C9 0.0663(3) 0.1092(2) 0.5044(3) 0.0380(8) Uani d . 1
H H9A 0.0469 0.0904 0.4315 0.046 Uiso calc R 1
H H9B -0.0028 0.0990 0.5495 0.046 Uiso calc R 1
N N4 0.2500 0.7500 0.4948(5) 0.088(2) Uani d SD 1
O O1 0.2090(7) 0.8238(4) 0.5335(7) 0.084(2) Uani d PDU 0.50
O O2 0.3406(8) 0.7245(9) 0.4765(10) 0.180(6) Uani d PDU 0.50
O O3 0.1514(6) 0.7005(4) 0.4762(7) 0.090(2) Uani d PDU 0.50

loop_
_atom_site_aniso_label
_atom_site_aniso_U_11
_atom_site_aniso_U_22
_atom_site_aniso_U_33
_atom_site_aniso_U_12
_atom_site_aniso_U_13
_atom_site_aniso_U_23
Cu1 0.0256(3) 0.0248(3) 0.0348(3) 0.0025(3) 0.000 0.000
Cl1 0.0582(9) 0.0552(8) 0.0293(7) 0.0214(7) 0.000 0.000
N1 0.0293(15) 0.0309(15) 0.0364(16) 0.0040(12) -0.0026(13) -0.0016(13)
N2 0.057(2) 0.0260(15) 0.060(2) 0.0062(14) -0.0175(18) -0.0054(15)
N3 0.0293(15) 0.0344(15) 0.0392(16) -0.0009(13) 0.0018(14) -0.0004(14)
C1 0.036(2) 0.046(2) 0.0331(19) 0.0158(17) -0.0091(17) -0.0083(17)
C2 0.042(2) 0.071(3) 0.044(2) 0.014(2) 0.005(2) 0.002(2)
C3 0.045(3) 0.114(4) 0.042(3) 0.026(3) 0.001(2) -0.001(3)
C4 0.064(3) 0.116(5) 0.041(3) 0.049(3) -0.010(2) -0.022(3)
C5 0.075(3) 0.067(3) 0.051(3) 0.041(3) -0.025(3) -0.025(3)
C6 0.050(2) 0.048(2) 0.040(2) 0.0182(19) -0.016(2) -0.015(2)
C7 0.041(2) 0.0260(16) 0.039(2) -0.0010(15) -0.0126(16) -0.0044(15)
C8 0.044(2) 0.0339(18) 0.051(2) -0.0099(18) -0.0070(18) 0.0089(18)
C9 0.0326(19) 0.038(2) 0.043(2) -0.0114(15) 0.0015(17) -0.0015(17)
N4 0.141(7) 0.037(3) 0.087(5) -0.013(5) 0.000 0.000
O1 0.083(5) 0.049(4) 0.120(6) 0.008(4) -0.002(4) -0.012(4)
O2 0.131(9) 0.214(11) 0.195(10) 0.043(8) 0.006(8) -0.059(9)
O3 0.079(5) 0.040(4) 0.151(7) 0.013(4) 0.008(4) -0.021(4)

loop_
_atom_type_symbol
_atom_type_description
_atom_type_scat_dispersion_real
_atom_type_scat_dispersion_imag
_atom_type_scat_source
C C 0.0033 0.0016 ' International Tables Vol C Tables 4.2.6.8 and 6.1.1.4'
H H 0.0000 0.0000 'International Tables Vol C Tables 4.2.6.8 and 6.1.1.4'
N N 0.0061 0.0033 'International Tables Vol C Tables 4.2.6.8 and 6.1.1.4'
O O 0.0106 0.0060 'International Tables Vol C Tables 4.2.6.8 and 6.1.1.4'
Cl Cl 0.1484 0.1585 'International Tables Vol C Tables 4.2.6.8 and 6.1.1.4'
Cu Cu 0.3201 1.2651 'International Tables Vol C Tables 4.2.6.8 and 6.1.1.4'

loop_
_geom_angle_atom_site_label_1
_geom_angle_atom_site_label_2
_geom_angle_atom_site_label_3
_geom_angle_site_symmetry_1
_geom_angle_site_symmetry_3
_geom_angle
_geom_angle_publ_flag
Cl1 Cu1 N1 2 . 89.94(8) y
Cl1 Cu1 N3 2 . 117.97(9) y
N1 Cu1 N3 2 2 91.84(12) y
N1 Cu1 N1 2 . 179.87(16) y
N1 Cu1 N3 . 2 88.22(11) y
N1 Cu1 N3 2 . 88.22(12) ?
N1 Cu1 N3 . . 91.84(12) ?
N3 Cu1 N3 2 . 124.05(18) y
N1 Cu1 Cl1 . . 89.94(8) ?
N3 Cu1 Cl1 . . 117.97(9) ?
C7 N1 C1 . . 106.1(3) ?
C7 N1 Cu1 . . 126.1(2) ?
C1 N1 Cu1 . . 127.4(2) ?
C7 N2 C6 . . 109.1(3) ?
C7 N2 H2A . . 125.4 ?
C6 N2 H2A . . 125.4 ?
C9 N3 Cu1 . . 120.0(2) ?
C9 N3 H3A . . 107.3 ?
Cu1 N3 H3A . . 107.3 ?
C9 N3 H3B . . 107.3 ?
Cu1 N3 H3B . . 107.3 ?
H3A N3 H3B . . 106.9 ?
C2 C1 C6 . . 120.2(4) ?
C2 C1 N1 . . 131.5(4) ?
C6 C1 N1 . . 108.2(3) ?
C1 C2 C3 . . 117.3(4) ?
C1 C2 H2 . . 121.3 ?
C3 C2 H2 . . 121.3 ?
C4 C3 C2 . . 122.0(5) ?
C4 C3 H3 . . 119.0 ?
C2 C3 H3 . . 119.0 ?
C5 C4 C3 . . 121.4(4) ?
C5 C4 H4 . . 119.3 ?
C3 C4 H4 . . 119.3 ?
C4 C5 C6 . . 117.3(5) ?
C4 C5 H5 . . 121.3 ?
C6 C5 H5 . . 121.3 ?
N2 C6 C1 . . 105.5(3) ?
N2 C6 C5 . . 132.8(4) ?
C1 C6 C5 . . 121.7(4) ?
N1 C7 N2 . . 111.0(3) ?
N1 C7 C8 . . 125.4(3) ?
N2 C7 C8 . . 123.6(3) ?
C7 C8 C9 . . 113.4(3) ?
C7 C8 H8A . . 108.9 ?
C9 C8 H8A . . 108.9 ?
C7 C8 H8B . . 108.9 ?
C9 C8 H8B . . 108.9 ?
H8A C8 H8B . . 107.7 ?
N3 C9 C8 . . 109.7(3) ?
N3 C9 H9A . . 109.7 ?
C8 C9 H9A . . 109.7 ?
N3 C9 H9B . . 109.7 ?
C8 C9 H9B . . 109.7 ?
H9A C9 H9B . . 108.2 ?
O2 N4 O2 2_565 . 156.4(11) ?
O2 N4 O1 2_565 . 57.0(7) ?
O2 N4 O1 . . 134.3(7) ?
O2 N4 O1 2_565 2_565 134.3(7) ?
O2 N4 O1 . 2_565 57.0(7) ?
O1 N4 O1 . 2_565 136.2(8) ?
O2 N4 O3 2_565 . 52.9(7) ?
O2 N4 O3 . . 122.2(7) ?
O1 N4 O3 . . 103.5(4) ?
O1 N4 O3 2_565 . 83.9(4) ?
O2 N4 O3 2_565 2_565 122.2(7) ?
O2 N4 O3 . 2_565 52.9(7) ?
O1 N4 O3 . 2_565 83.9(4) ?
O1 N4 O3 2_565 2_565 103.5(4) ?
O3 N4 O3 . 2_565 160.3(8) ?
O2 O1 N4 2_565 . 54.0(5) ?
O2 O1 O3 2_565 2_565 93.3(7) ?
N4 O1 O3 . 2_565 49.7(3) ?
N4 O2 O3 . 2_565 74.6(6) ?
N4 O2 O1 . 2_565 69.0(6) ?
O3 O2 O1 2_565 2_565 131.5(12) ?
O2 O3 N4 2_565 . 52.5(5) ?
O2 O3 O1 2_565 2_565 97.6(7) ?
N4 O3 O1 . 2_565 46.4(3) ?

loop_
_geom_bond_atom_site_label_1
_geom_bond_atom_site_label_2
_geom_bond_site_symmetry_2
_geom_bond_distance
_geom_bond_publ_flag
Cu1 Cl1 . 2.444(3) y
Cu1 N1 2 1.995(3) y
Cu1 N1 . 1.995(3) ?
Cu1 N3 2 2.088(3) y
Cu1 N3 . 2.088(3) ?
N1 C7 . 1.324(4) ?
N1 C1 . 1.410(4) ?
N2 C7 . 1.343(4) ?
N2 C6 . 1.372(5) ?
N2 H2A . 0.8600 ?
N3 C9 . 1.471(4) ?
N3 H3A . 0.9000 ?
N3 H3B . 0.9000 ?
C1 C2 . 1.377(6) ?
C1 C6 . 1.391(5) ?
C2 C3 . 1.387(6) ?
C2 H2 . 0.9300 ?
C3 C4 . 1.381(7) ?
C3 H3 . 0.9300 ?
C4 C5 . 1.354(7) ?
C4 H4 . 0.9300 ?
C5 C6 . 1.398(6) ?
C5 H5 . 0.9300 ?
C7 C8 . 1.475(5) ?
C8 C9 . 1.517(5) ?
C8 H8A . 0.9700 ?
C8 H8B . 0.9700 ?
C9 H9A . 0.9700 ?
C9 H9B . 0.9700 ?
N4 O2 2_565 1.112(7) ?
N4 O2 . 1.112(7) ?
N4 O1 . 1.283(6) ?
N4 O1 2_565 1.283(6) ?
N4 O3 . 1.350(6) ?
N4 O3 2_565 1.350(6) ?
O1 O2 2_565 1.152(14) ?
O1 O3 2_565 1.761(10) ?
O2 O3 2_565 1.118(14) ?
O2 O1 2_565 1.152(14) ?
O3 O2 2_565 1.118(14) ?
O3 O1 2_565 1.761(10) ?

loop_
_geom_torsion_atom_site_label_1
_geom_torsion_atom_site_label_2
_geom_torsion_atom_site_label_3
_geom_torsion_atom_site_label_4
_geom_torsion_site_symmetry_1
_geom_torsion_site_symmetry_4
_geom_torsion
N3 Cu1 N1 C7 2 . 119.0(3)
N3 Cu1 N1 C7 . . -5.0(3)
Cl1 Cu1 N1 C7 . . -123.0(3)
N3 Cu1 N1 C1 2 . -69.0(3)
N3 Cu1 N1 C1 . . 167.0(3)
Cl1 Cu1 N1 C1 . . 49.0(3)
N1 Cu1 N3 C9 2 . 160.7(3)
N1 Cu1 N3 C9 . . -19.2(3)
N3 Cu1 N3 C9 2 . -108.3(3)
Cl1 Cu1 N3 C9 . . 71.7(3)
C7 N1 C1 C2 . . -176.9(4)
Cu1 N1 C1 C2 . . 9.8(6)
C7 N1 C1 C6 . . 1.1(4)
Cu1 N1 C1 C6 . . -172.2(2)
C6 C1 C2 C3 . . -0.2(6)
N1 C1 C2 C3 . . 177.5(4)
C1 C2 C3 C4 . . 1.7(6)
C2 C3 C4 C5 . . -1.6(7)
C3 C4 C5 C6 . . -0.2(6)
C7 N2 C6 C1 . . -1.1(4)
C7 N2 C6 C5 . . 178.6(4)
C2 C1 C6 N2 . . 178.2(3)
N1 C1 C6 N2 . . 0.0(4)
C2 C1 C6 C5 . . -1.6(6)
N1 C1 C6 C5 . . -179.7(3)
C4 C5 C6 N2 . . -178.0(4)
C4 C5 C6 C1 . . 1.7(6)
C1 N1 C7 N2 . . -1.8(4)
Cu1 N1 C7 N2 . . 171.6(2)
C1 N1 C7 C8 . . 178.0(3)
Cu1 N1 C7 C8 . . -8.6(5)
C6 N2 C7 N1 . . 1.8(4)
C6 N2 C7 C8 . . -177.9(3)
N1 C7 C8 C9 . . 46.9(5)
N2 C7 C8 C9 . . -133.4(3)
Cu1 N3 C9 C8 . . 54.4(4)
C7 C8 C9 N3 . . -68.6(4)
O2 N4 O1 O2 . 2_565 153.2(12)
O1 N4 O1 O2 2_565 2_565 -121.7(9)
O3 N4 O1 O2 . 2_565 -26.3(10)
O3 N4 O1 O2 2_565 2_565 135.1(9)
O2 N4 O1 O3 2_565 2_565 -135.1(9)
O2 N4 O1 O3 . 2_565 18.0(9)
O1 N4 O1 O3 2_565 2_565 103.2(4)
O3 N4 O1 O3 . 2_565 -161.5(8)
O2 N4 O2 O3 2_565 2_565 86.5(8)
O1 N4 O2 O3 . 2_565 -22.7(11)
O1 N4 O2 O3 2_565 2_565 -147.3(13)
O3 N4 O2 O3 . 2_565 156.7(10)
O2 N4 O2 O1 2_565 2_565 -126.2(8)
O1 N4 O2 O1 . 2_565 124.6(10)
O3 N4 O2 O1 . 2_565 -56.0(9)
O3 N4 O2 O1 2_565 2_565 147.3(13)
O2 N4 O3 O2 . 2_565 -151.8(13)
O1 N4 O3 O2 . 2_565 27.8(12)
O1 N4 O3 O2 2_565 2_565 163.9(8)
O3 N4 O3 O2 2_565 2_565 -82.6(8)
O2 N4 O3 O1 2_565 2_565 -163.9(8)
O2 N4 O3 O1 . 2_565 44.3(8)
O1 N4 O3 O1 . 2_565 -136.1(8)
O3 N4 O3 O1 2_565 2_565 113.5(4)
